data_2300706
loop_
_publ_author_name
'Levin, Aleksandr'
'Khrapova, Ekaterina'
'Kozlov, Daniil'
'Krasilin, Andrei'
'Gusarov, Victor'

_publ_section_title
;
 Structure refinement, microstrains and crystallite sizes of
 Mg-Ni-phyllosilicate nanoscroll powders
;
_journal_issue 3
_journal_name_full 'Journal of Applied Crystallography'
_journal_page_first 484
_journal_page_last 502
_journal_paper_doi 10.1107/S1600576722003594
_journal_volume 55
_journal_year 2022
_chemical_formula_moiety 'Ni2 Mg4 Si4 O18 H8'
_chemical_formula_sum 'H8 Mg4 Ni2 O18 Si4'
_chemical_formula_weight 616.99
_space_group_IT_number 9
_space_group_name_Hall 'C -2yc'
_space_group_name_H-M_alt 'C 1 c 1'
_symmetry_cell_setting monoclinic
_symmetry_space_group_name_Hall 'C -2yc'
_symmetry_space_group_name_H-M 'C 1 c 1'
_cell_angle_alpha 90
_cell_angle_beta 94.18(2)
_cell_angle_gamma 90
_cell_formula_units_Z 2
_cell_length_a 5.3444(6)
_cell_length_b 9.1074(14)
_cell_length_c 14.7086(11)
_cell_measurement_reflns_used 454
_cell_measurement_temperature 314(1)
_cell_volume 714.02(15)
_diffrn_ambient_temperature 314(1)
_diffrn_measurement_device_type 'D2 PHASER'
_diffrn_measurement_method '\q--2\q scan'
_diffrn_radiation_type 'Cu K\a'
_pd_proc_2theta_range_max 110
_pd_proc_2theta_range_min 5
_pd_proc_ls_prof_R_factor 0.0299
_pd_proc_ls_prof_wR_factor 0.0206
_pd_proc_wavelength 1.541874
_pd_spec_description 'fibrous, fine powder, light green'
_cod_data_source_file 33NMScopy.cif
_cod_data_source_block NiMg2Si2O5(OH)4
_cod_depositor_comments
;
The following automatic conversions were performed:

data item '_exptl_crystal_density_meas' value 'not measured' was
changed to '?' -- the value is perceived as not measured.

Automatic conversion script
Id: cif_fix_values 8738 2021-04-28 16:35:53Z antanas 
;
_cod_original_sg_symbol_H-M 'C c'
_cod_original_formula_sum 'Ni2 Mg4 Si4 O18 H8'
_cod_database_code 2300706

loop_
_symmetry_equiv_pos_as_xyz
'x, y, z '
'x, -y, z+1/2 '
'x+1/2, y+1/2, z '
'x+1/2, -y+1/2, z+1/2 '

loop_
_atom_site_label
_atom_site_type_symbol
_atom_site_symmetry_multiplicity
_atom_site_fract_x
_atom_site_fract_y
_atom_site_fract_z
_atom_site_occupancy
_atom_site_attached_hydrogens
_atom_site_B_iso_or_equiv
Mg1 Mg 4 0.8903(10) 0.2033(5) 0.2341(3) 0.79(1) 0 0.10(4)
Ni1 Ni 4 0.8903(10) 0.2033(5) 0.2341(3) 0.21(1) 0 0.10(4)
Mg2 Mg 4 0.3700(12) 0.3748(6) 0.2294(4) 0.75(1) 0 0.10(4)
Ni2 Ni 4 0.3700(12) 0.3748(6) 0.2294(4) 0.25(1) 0 0.10(4)
Mg3 Mg 4 0.8859(11) 0.5255(7) 0.2227(3) 0.64(1) 0 0.10(4)
Ni3 Ni 4 0.8859(11) 0.5255(7) 0.2227(3) 0.36(1) 0 0.10(4)
Si1 Si 4 0.0345(17) 0.3643(7) 0.0402(3) 1 0 1.47(9)
Si2 Si 4 0.5117(19) 0.5357(4) 0.0391(3) 1 0 1.47(9)
O1 O 4 0.0661(16) 0.1944(9) 0.9983(6) 1 0 1.89(9)
O2 O 4 0.2412(19) 0.4797(10) 0.9950(6) 1 0 1.89(9)
O3 O 4 0.7442(17) 0.4241(10) 0.0085(5) 1 0 1.89(9)
O4 O 4 0.0271(21) 0.3582(15) 0.1558(7) 1 0 1.89(9)
O5 O 4 0.5373(23) 0.5396(9) 0.1540(8) 1 0 1.89(9)
O6 O 4 0.7394(19) 0.3702(12) 0.2864(4) 1 1 1.89(9)
O7 O 4 0.2264(23) 0.1888(15) 0.2920(4) 1 1 1.89(9)
O8 O 4 0.5313(21) 0.2026(14) 0.1833(5) 1 1 1.89(9)
O9 O 4 0.1967(17) 0.5346(14) 0.2989(4) 1 1 1.89(9)
